data_7050250
loop_
_publ_author_name
'Tanaka, Koichi'
'Iwamoto, Toshimasa'
'Caira, Mino R.'

_publ_section_title
;
 Conglomerate and racemate formation of
 2,3-bisfluoren-9-ylidenesuccinic acid by inclusion complexation with
 achiral guest molecules
;
_journal_issue 3
_journal_name_full 'New Journal of Chemistry'
_journal_page_first 329
_journal_paper_doi 10.1039/b314192f
_journal_volume 28
_journal_year 2004
_chemical_formula_moiety 'C30 H18 O4.C3 H6 O'
_chemical_formula_sum 'C33 H24 O5'
_chemical_formula_weight 500.55
_chemical_name_common '2,3-bis-fluoren-9-ylidene-succinic acid acetone solvate (1:1)'
_chemical_name_systematic
;
2,3-bis-fluoren-9-ylidene-succinic acid acetone solvate (1:1)
;
_space_group_IT_number 19
_symmetry_cell_setting orthorhombic
_symmetry_space_group_name_Hall 'P 2ac 2ab'
_symmetry_space_group_name_H-M 'P 21 21 21'
_atom_sites_solution_hydrogens geom
_atom_sites_solution_primary direct
_atom_sites_solution_secondary difmap
_audit_creation_method SHELXL-97
_cell_angle_alpha 90.00
_cell_angle_beta 90.00
_cell_angle_gamma 90.00
_cell_formula_units_Z 4
_cell_length_a 9.9117(2)
_cell_length_b 14.1651(3)
_cell_length_c 18.1568(5)
_cell_measurement_reflns_used 11267
_cell_measurement_temperature 203(2)
_cell_measurement_theta_max 27.10
_cell_measurement_theta_min 1.02
_cell_volume 2549.22(10)
_computing_cell_refinement 'DENZO-SMN (Otwinowski & Minor, 1997)'
_computing_data_collection 'COLLECT (2000)'
_computing_data_reduction 'DENZO-SMN (Otwinowski & Minor, 1997)'
_computing_molecular_graphics 'ORTEP-3 (Farrugia, 1997)'
_computing_publication_material 'SHELXL-97 (Sheldrick, 1997)'
_computing_structure_refinement 'SHELXL-97 (Sheldrick, 1997)'
_computing_structure_solution 'SHELXS-97 (Sheldrick, 1990)'
_diffrn_ambient_temperature 203(2)
_diffrn_measured_fraction_theta_full 0.988
_diffrn_measured_fraction_theta_max 0.988
_diffrn_measurement_device_type 'Nonius Kappa CCD'
_diffrn_measurement_method 'phi- and omega-scans of 1.0 deg.'
_diffrn_radiation_monochromator graphite
_diffrn_radiation_source 'fine-focus sealed tube'
_diffrn_radiation_type MoK\a
_diffrn_radiation_wavelength 0.71073
_diffrn_reflns_av_R_equivalents 0.040
_diffrn_reflns_av_sigmaI/netI 0.0702
_diffrn_reflns_limit_h_max 12
_diffrn_reflns_limit_h_min -12
_diffrn_reflns_limit_k_max 18
_diffrn_reflns_limit_k_min -17
_diffrn_reflns_limit_l_max 23
_diffrn_reflns_limit_l_min -23
_diffrn_reflns_number 11267
_diffrn_reflns_theta_full 27.11
_diffrn_reflns_theta_max 27.11
_diffrn_reflns_theta_min 3.66
_exptl_absorpt_coefficient_mu 0.087
_exptl_absorpt_correction_T_max 0.9896
_exptl_absorpt_correction_T_min 0.9827
_exptl_absorpt_correction_type none
_exptl_absorpt_process_details -
_exptl_crystal_colour 'pale yellow'
_exptl_crystal_density_diffrn 1.304
_exptl_crystal_density_meas ?
_exptl_crystal_density_method 'not measured'
_exptl_crystal_description prism
_exptl_crystal_F_000 1048
_exptl_crystal_size_max 0.20
_exptl_crystal_size_mid 0.12
_exptl_crystal_size_min 0.12
_refine_diff_density_max 0.523
_refine_diff_density_min -0.535
_refine_diff_density_rms 0.051
_refine_ls_abs_structure_details 'Flack H D (1983), Acta Cryst. A39, 876-881'
_refine_ls_abs_structure_Flack -0.4(14)
_refine_ls_extinction_coef -
_refine_ls_extinction_method none
_refine_ls_goodness_of_fit_ref 1.030
_refine_ls_hydrogen_treatment mixed
_refine_ls_matrix_type full
_refine_ls_number_parameters 346
_refine_ls_number_reflns 5507
_refine_ls_number_restraints 0
_refine_ls_restrained_S_all 1.030
_refine_ls_R_factor_all 0.0944
_refine_ls_R_factor_gt 0.0545
_refine_ls_shift/su_max 0.001
_refine_ls_shift/su_mean 0.000
_refine_ls_structure_factor_coef Fsqd
_refine_ls_weighting_details 'calc w=1/[\s^2^(Fo^2^)+(0.0723P)^2^+0.3252P] where P=(Fo^2^+2Fc^2^)/3'
_refine_ls_weighting_scheme calc
_refine_ls_wR_factor_gt 0.1220
_refine_ls_wR_factor_ref 0.1392
_reflns_number_gt 3816
_reflns_number_total 5507
_reflns_threshold_expression >2sigma(I)
_cod_data_source_file b314192f.txt
_cod_data_source_block a:\tanak2
_cod_depositor_comments
;
The following automatic conversions were performed:
'_symmetry_cell_setting' value 'Orthorhombic' changed to 'orthorhombic'
according to '/home/saulius/struct/CIF-dictionaries/cif_core.dic'
dictionary named 'cif_core.dic' version 2.4.1 from 2010-06-29.

Automatic conversion script
Id: cif_fix_enum 1527 2010-12-29 10:47:43Z saulius 

The following automatic conversions were performed:

'_exptl_crystal_density_meas' value '-' was changed to '?' - the
value is perceived as not measured.

Automatic conversion script
Id: cif_fix_values 3008 2015-01-20 13:52:24Z robertas 
;
_cod_original_sg_symbol_H-M P2(1)2(1)2(1)
_cod_database_code 7050250

loop_
_symmetry_equiv_pos_as_xyz
'x, y, z'
'-x+1/2, -y, z+1/2'
'x+1/2, -y+1/2, -z'
'-x, y+1/2, -z+1/2'

loop_
_atom_site_label
_atom_site_type_symbol
_atom_site_fract_x
_atom_site_fract_y
_atom_site_fract_z
_atom_site_U_iso_or_equiv
_atom_site_adp_type
_atom_site_occupancy
_atom_site_symmetry_multiplicity
_atom_site_calc_flag
_atom_site_refinement_flags
_atom_site_disorder_assembly
_atom_site_disorder_group
C1 C 0.3628(3) 0.59506(18) 0.57951(16) 0.0377(7) Uani 1 1 d . . .
H1 H 0.3645 0.6209 0.5318 0.045 Uiso 1 1 calc R . .
C2 C 0.2496(3) 0.6041(2) 0.62287(19) 0.0524(9) Uani 1 1 d . . .
H2 H 0.1739 0.6363 0.6045 0.063 Uiso 1 1 calc R . .
C3 C 0.2457(3) 0.5663(3) 0.69339(19) 0.0579(9) Uani 1 1 d . . .
H3 H 0.1673 0.5728 0.7221 0.069 Uiso 1 1 calc R . .
C4 C 0.3558(3) 0.5194(2) 0.72140(17) 0.0453(8) Uani 1 1 d . . .
H4 H 0.3538 0.4945 0.7694 0.054 Uiso 1 1 calc R . .
C5 C 0.6396(3) 0.41580(19) 0.75711(15) 0.0392(7) Uani 1 1 d . . .
H5 H 0.5823 0.4110 0.7982 0.047 Uiso 1 1 calc R . .
C6 C 0.7670(3) 0.3759(2) 0.75819(16) 0.0434(8) Uani 1 1 d . . .
H6 H 0.7963 0.3425 0.8000 0.052 Uiso 1 1 calc R . .
C7 C 0.8511(3) 0.3850(2) 0.69809(16) 0.0409(7) Uani 1 1 d . . .
H7 H 0.9378 0.3583 0.7000 0.049 Uiso 1 1 calc R . .
C8 C 0.8113(3) 0.43244(19) 0.63490(15) 0.0335(6) Uani 1 1 d . . .
H8 H 0.8704 0.4384 0.5947 0.040 Uiso 1 1 calc R . .
C9 C 0.6089(3) 0.52582(15) 0.57448(13) 0.0245(5) Uani 1 1 d . . .
C10 C 0.4744(2) 0.54744(16) 0.60685(14) 0.0274(6) Uani 1 1 d . . .
C11 C 0.4691(3) 0.50955(17) 0.67822(15) 0.0303(6) Uani 1 1 d . . .
C12 C 0.5981(3) 0.46318(17) 0.69407(14) 0.0298(6) Uani 1 1 d . . .
C13 C 0.6819(3) 0.47118(17) 0.63220(14) 0.0279(6) Uani 1 1 d . . .
C14 C 0.6555(3) 0.55311(16) 0.50809(14) 0.0261(6) Uani 1 1 d . . .
C15 C 0.5781(3) 0.61839(18) 0.45935(15) 0.0293(6) Uani 1 1 d . . .
O16 O 0.5856(2) 0.70315(13) 0.46501(11) 0.0435(5) Uani 1 1 d . . .
O17 O 0.5075(2) 0.57505(14) 0.40841(11) 0.0460(5) Uani 1 1 d . . .
H17 H 0.4665 0.6146 0.3832 0.055 Uiso 1 1 calc R . .
C18 C 0.7945(3) 0.53462(16) 0.47915(13) 0.0248(5) Uani 1 1 d . . .
C19 C 0.8812(3) 0.62182(17) 0.47923(15) 0.0290(6) Uani 1 1 d . . .
O20 O 0.9144(2) 0.66364(13) 0.42518(11) 0.0477(5) Uani 1 1 d . . .
O21 O 0.9125(2) 0.64890(14) 0.54718(10) 0.0428(5) Uani 1 1 d . . .
H21 H 0.9523 0.7004 0.5456 0.051 Uiso 1 1 calc R . .
C22 C 1.0991(3) 0.48001(19) 0.43496(16) 0.0362(6) Uani 1 1 d . . .
H22 H 1.0990 0.5420 0.4533 0.043 Uiso 1 1 calc R . .
C23 C 1.2193(3) 0.4371(2) 0.41336(17) 0.0429(7) Uani 1 1 d . . .
H23 H 1.3009 0.4704 0.4178 0.051 Uiso 1 1 calc R . .
C24 C 1.2204(3) 0.3463(2) 0.38542(17) 0.0445(7) Uani 1 1 d . . .
H24 H 1.3022 0.3194 0.3698 0.053 Uiso 1 1 calc R . .
C25 C 1.1036(3) 0.29506(19) 0.38031(16) 0.0401(7) Uani 1 1 d . . .
H25 H 1.1048 0.2331 0.3618 0.048 Uiso 1 1 calc R . .
C26 C 0.8037(3) 0.20502(18) 0.39431(17) 0.0396(7) Uani 1 1 d . . .
H26 H 0.8634 0.1592 0.3759 0.048 Uiso 1 1 calc R . .
C27 C 0.6692(3) 0.18339(18) 0.40596(16) 0.0421(7) Uani 1 1 d . . .
H27 H 0.6374 0.1222 0.3959 0.051 Uiso 1 1 calc R . .
C28 C 0.5816(3) 0.25114(18) 0.43231(15) 0.0376(7) Uani 1 1 d . . .
H28 H 0.4902 0.2357 0.4390 0.045 Uiso 1 1 calc R . .
C29 C 0.6257(3) 0.34133(18) 0.44907(14) 0.0313(6) Uani 1 1 d . . .
H29 H 0.5651 0.3866 0.4674 0.038 Uiso 1 1 calc R . .
C30 C 0.8387(3) 0.45273(16) 0.45103(13) 0.0250(6) Uani 1 1 d . . .
C31 C 0.9812(2) 0.43018(17) 0.42891(14) 0.0267(6) Uani 1 1 d . . .
C32 C 0.9833(3) 0.33624(17) 0.40302(14) 0.0311(6) Uani 1 1 d . . .
C33 C 0.8487(3) 0.29531(16) 0.41017(14) 0.0303(6) Uani 1 1 d . . .
C34 C 0.7609(3) 0.36409(16) 0.43838(13) 0.0266(6) Uani 1 1 d . . .
C35 C 0.3172(4) 0.7542(2) 0.30325(17) 0.0531(9) Uani 1 1 d . . .
C36 C 0.3528(5) 0.8390(3) 0.2613(2) 0.0858(14) Uani 1 1 d . . .
H36A H 0.3575 0.8927 0.2943 0.129 Uiso 1 1 calc R . .
H36B H 0.2848 0.8505 0.2240 0.129 Uiso 1 1 calc R . .
H36C H 0.4398 0.8299 0.2379 0.129 Uiso 1 1 calc R . .
C37 C 0.1788(5) 0.7426(4) 0.3248(4) 0.130(2) Uani 1 1 d . . .
H37A H 0.1639 0.6780 0.3405 0.195 Uiso 1 1 calc R . .
H37B H 0.1206 0.7568 0.2833 0.195 Uiso 1 1 calc R . .
H37C H 0.1585 0.7852 0.3651 0.195 Uiso 1 1 calc R . .
O38 O 0.4089(4) 0.7010(3) 0.31745(15) 0.1285(16) Uani 1 1 d . . .

loop_
_atom_site_aniso_label
_atom_site_aniso_U_11
_atom_site_aniso_U_22
_atom_site_aniso_U_33
_atom_site_aniso_U_23
_atom_site_aniso_U_13
_atom_site_aniso_U_12
C1 0.0311(16) 0.0419(15) 0.0399(16) 0.0035(13) 0.0004(13) 0.0077(12)
C2 0.0331(17) 0.065(2) 0.059(2) 0.0045(18) 0.0068(17) 0.0169(15)
C3 0.045(2) 0.074(2) 0.054(2) 0.0037(19) 0.0212(17) 0.0134(19)
C4 0.0456(19) 0.0517(18) 0.0386(16) 0.0010(14) 0.0145(15) 0.0016(15)
C5 0.0474(18) 0.0450(16) 0.0251(14) 0.0034(13) 0.0004(13) 0.0014(14)
C6 0.051(2) 0.0495(17) 0.0294(16) 0.0065(14) -0.0062(15) 0.0061(15)
C7 0.0407(17) 0.0477(16) 0.0341(16) 0.0034(14) -0.0050(14) 0.0095(14)
C8 0.0318(15) 0.0379(14) 0.0307(14) 0.0024(13) -0.0010(12) 0.0054(12)
C9 0.0258(14) 0.0197(10) 0.0281(13) -0.0014(10) 0.0001(11) 0.0006(10)
C10 0.0246(13) 0.0259(12) 0.0318(14) -0.0011(11) 0.0006(12) -0.0018(10)
C11 0.0312(15) 0.0276(12) 0.0321(15) -0.0047(12) 0.0013(12) 0.0008(11)
C12 0.0337(15) 0.0274(13) 0.0283(13) -0.0027(11) -0.0005(12) 0.0041(12)
C13 0.0343(15) 0.0241(12) 0.0254(13) 0.0008(11) 0.0000(12) -0.0023(11)
C14 0.0281(14) 0.0198(11) 0.0304(14) -0.0034(11) -0.0014(12) 0.0014(10)
C15 0.0224(14) 0.0312(14) 0.0341(15) 0.0069(12) 0.0032(12) 0.0009(11)
O16 0.0457(12) 0.0280(10) 0.0568(13) 0.0056(9) 0.0006(11) 0.0081(9)
O17 0.0500(13) 0.0436(10) 0.0445(12) 0.0074(10) -0.0190(10) -0.0004(10)
C18 0.0269(14) 0.0254(12) 0.0219(12) 0.0009(11) -0.0003(11) 0.0002(10)
C19 0.0317(16) 0.0260(12) 0.0294(15) -0.0048(12) 0.0025(13) 0.0005(11)
O20 0.0708(15) 0.0386(10) 0.0337(11) 0.0033(9) 0.0057(11) -0.0196(11)
O21 0.0541(13) 0.0412(11) 0.0332(11) -0.0023(9) -0.0017(10) -0.0208(10)
C22 0.0329(16) 0.0332(13) 0.0425(16) -0.0009(13) 0.0004(14) -0.0016(12)
C23 0.0274(15) 0.0513(17) 0.0498(18) 0.0048(15) 0.0024(14) 0.0010(14)
C24 0.0330(16) 0.0528(17) 0.0475(18) 0.0051(16) 0.0036(15) 0.0153(15)
C25 0.0403(17) 0.0354(14) 0.0444(17) 0.0005(13) 0.0022(15) 0.0146(14)
C26 0.0448(18) 0.0263(12) 0.0477(17) -0.0084(13) -0.0062(15) 0.0048(12)
C27 0.0499(19) 0.0259(13) 0.0505(18) 0.0012(13) -0.0096(16) -0.0070(13)
C28 0.0404(17) 0.0334(14) 0.0389(16) 0.0005(13) -0.0072(14) -0.0089(13)
C29 0.0324(16) 0.0299(12) 0.0316(14) -0.0005(12) -0.0023(12) -0.0002(12)
C30 0.0287(14) 0.0248(12) 0.0216(12) 0.0028(10) -0.0026(11) 0.0001(10)
C31 0.0252(13) 0.0282(12) 0.0267(13) 0.0019(11) -0.0022(11) 0.0063(11)
C32 0.0344(15) 0.0281(12) 0.0307(14) 0.0011(12) -0.0019(12) 0.0037(12)
C33 0.0361(15) 0.0242(12) 0.0306(14) -0.0011(11) -0.0030(12) 0.0023(11)
C34 0.0312(15) 0.0246(12) 0.0241(13) 0.0010(11) -0.0045(12) 0.0010(10)
C35 0.075(3) 0.0510(18) 0.0330(16) -0.0088(16) -0.0102(17) 0.0289(19)
C36 0.110(4) 0.086(3) 0.061(2) -0.022(2) 0.009(2) -0.029(3)
C37 0.110(4) 0.105(4) 0.175(6) -0.075(4) 0.080(4) -0.045(3)
O38 0.198(4) 0.131(3) 0.0561(17) -0.0130(18) -0.029(2) 0.116(3)

loop_
_atom_type_symbol
_atom_type_description
_atom_type_scat_dispersion_real
_atom_type_scat_dispersion_imag
_atom_type_scat_source
C C 0.0033 0.0016 'International Tables Vol C Tables 4.2.6.8 and 6.1.1.4'
H H 0.0000 0.0000 'International Tables Vol C Tables 4.2.6.8 and 6.1.1.4'
O O 0.0106 0.0060 'International Tables Vol C Tables 4.2.6.8 and 6.1.1.4'

loop_
_geom_angle_atom_site_label_1
_geom_angle_atom_site_label_2
_geom_angle_atom_site_label_3
_geom_angle
_geom_angle_site_symmetry_1
_geom_angle_site_symmetry_3
_geom_angle_publ_flag
C2 C1 C10 119.4(3) . . ?
C1 C2 C3 121.0(3) . . ?
C4 C3 C2 120.3(3) . . ?
C3 C4 C11 119.1(3) . . ?
C6 C5 C12 118.6(3) . . ?
C7 C6 C5 120.1(3) . . ?
C6 C7 C8 121.9(3) . . ?
C7 C8 C13 118.7(3) . . ?
C14 C9 C10 126.9(2) . . ?
C14 C9 C13 127.7(2) . . ?
C10 C9 C13 105.3(2) . . ?
C1 C10 C11 119.1(2) . . ?
C1 C10 C9 132.3(2) . . ?
C11 C10 C9 108.6(2) . . ?
C4 C11 C10 121.2(3) . . ?
C4 C11 C12 130.2(3) . . ?
C10 C11 C12 108.6(2) . . ?
C5 C12 C13 121.6(3) . . ?
C5 C12 C11 129.5(3) . . ?
C13 C12 C11 108.9(2) . . ?
C8 C13 C12 119.0(2) . . ?
C8 C13 C9 132.5(2) . . ?
C12 C13 C9 108.5(2) . . ?
C9 C14 C15 122.1(2) . . ?
C9 C14 C18 125.4(2) . . ?
C15 C14 C18 111.9(2) . . ?
O16 C15 O17 123.9(2) . . ?
O16 C15 C14 122.3(2) . . ?
O17 C15 C14 113.7(2) . . ?
C30 C18 C14 125.9(2) . . ?
C30 C18 C19 121.6(2) . . ?
C14 C18 C19 112.4(2) . . ?
O20 C19 O21 123.8(2) . . ?
O20 C19 C18 124.4(2) . . ?
O21 C19 C18 111.8(2) . . ?
C31 C22 C23 118.8(2) . . ?
C24 C23 C22 121.0(3) . . ?
C25 C24 C23 120.8(3) . . ?
C24 C25 C32 118.9(3) . . ?
C27 C26 C33 118.9(3) . . ?
C28 C27 C26 120.3(2) . . ?
C27 C28 C29 121.3(3) . . ?
C28 C29 C34 119.1(2) . . ?
C18 C30 C34 128.1(2) . . ?
C18 C30 C31 126.4(2) . . ?
C34 C30 C31 105.4(2) . . ?
C22 C31 C32 120.0(2) . . ?
C22 C31 C30 132.1(2) . . ?
C32 C31 C30 107.6(2) . . ?
C25 C32 C31 120.5(2) . . ?
C25 C32 C33 130.0(2) . . ?
C31 C32 C33 109.4(2) . . ?
C26 C33 C34 121.1(3) . . ?
C26 C33 C32 130.0(2) . . ?
C34 C33 C32 108.9(2) . . ?
C29 C34 C33 119.2(2) . . ?
C29 C34 C30 132.2(2) . . ?
C33 C34 C30 108.6(2) . . ?
O38 C35 C37 126.2(5) . . ?
O38 C35 C36 116.1(4) . . ?
C37 C35 C36 117.7(4) . . ?

loop_
_geom_bond_atom_site_label_1
_geom_bond_atom_site_label_2
_geom_bond_distance
_geom_bond_site_symmetry_2
_geom_bond_publ_flag
C1 C2 1.377(4) . ?
C1 C10 1.387(4) . ?
C2 C3 1.388(5) . ?
C3 C4 1.375(5) . ?
C4 C11 1.376(4) . ?
C5 C6 1.384(4) . ?
C5 C12 1.389(4) . ?
C6 C7 1.379(4) . ?
C7 C8 1.387(4) . ?
C8 C13 1.396(4) . ?
C9 C14 1.348(3) . ?
C9 C10 1.489(4) . ?
C9 C13 1.490(4) . ?
C10 C11 1.404(4) . ?
C11 C12 1.466(4) . ?
C12 C13 1.402(4) . ?
C14 C15 1.492(4) . ?
C14 C18 1.497(4) . ?
C15 O16 1.207(3) . ?
C15 O17 1.312(3) . ?
C18 C30 1.341(3) . ?
C18 C19 1.505(3) . ?
C19 O20 1.192(3) . ?
C19 O21 1.329(3) . ?
C22 C31 1.370(4) . ?
C22 C23 1.394(4) . ?
C23 C24 1.383(4) . ?
C24 C25 1.369(4) . ?
C25 C32 1.390(4) . ?
C26 C27 1.384(4) . ?
C26 C33 1.385(4) . ?
C27 C28 1.379(4) . ?
C28 C29 1.384(4) . ?
C29 C34 1.392(4) . ?
C30 C34 1.492(3) . ?
C30 C31 1.503(3) . ?
C31 C32 1.411(3) . ?
C32 C33 1.460(4) . ?
C33 C34 1.404(3) . ?
C35 O38 1.209(4) . ?
C35 C37 1.435(5) . ?
C35 C36 1.466(5) . ?

loop_
_cod_related_entry_id
_cod_related_entry_database
_cod_related_entry_code
1 ChemSpider 21141940
